data_7117442
loop_
_publ_author_name
'Lifshits, Liubov M.'
'Noll, Bruce C.'
'Klosterman, Jeremy K.'

_publ_section_title
;
 A supramolecular approach for designing emissive solid-state carbazole
 arrays.
;
_journal_issue 58
_journal_name_full 'Chemical communications (Cambridge, England)'
_journal_page_first 11603
_journal_page_last 11606
_journal_paper_doi 10.1039/c5cc03515e
_journal_volume 51
_journal_year 2015
_chemical_formula_moiety 'C25 H20 Cu N2 O5'
_chemical_formula_sum 'C25 H20 Cu N2 O5'
_chemical_formula_weight 491.97
_chemical_name_common LLM-1-131B
_space_group_crystal_system monoclinic
_space_group_IT_number 15
_space_group_name_Hall '-C 2yc'
_space_group_name_H-M_alt 'C 1 2/c 1'
_symmetry_space_group_name_Hall '-C 2yc'
_symmetry_space_group_name_H-M 'C 1 2/c 1'
_atom_sites_solution_hydrogens geom
_atom_sites_solution_primary direct
_atom_sites_solution_secondary difmap
_audit_update_record
;
2015-04-24 deposited with the CCDC.
2015-06-16 downloaded from the CCDC.
;
_cell_angle_alpha 90
_cell_angle_beta 102.921(2)
_cell_angle_gamma 90
_cell_formula_units_Z 8
_cell_length_a 27.7412(11)
_cell_length_b 11.1140(5)
_cell_length_c 15.0069(6)
_cell_measurement_reflns_used 7982
_cell_measurement_temperature 299.(2)
_cell_measurement_theta_max 72.2926
_cell_measurement_theta_min 3.2697
_cell_volume 4509.7(3)
_computing_cell_refinement 'SAINT V8.35A (Bruker AXS Inc.)'
_computing_data_collection 'APEX2 v2012.10-1 (Bruker-AXS Inc., 2012)'
_computing_data_reduction 'SAINT V8.35A (Bruker AXS Inc.)'
_computing_molecular_graphics
;
Jmol: an open--source Java viewer for chemical structures in 3D.
http://www.jmol.org/
;
_computing_publication_material 'APEX2 v2012.12 (Bruker, 2011)'
_computing_structure_refinement 'SHELXL-2014/7 (Sheldrick, 2014)'
_computing_structure_solution 'SHELXS-97 (Sheldrick, 2008)'
_diffrn_ambient_temperature 299.(2)
_diffrn_detector_area_resol_mean 10.4167
_diffrn_measured_fraction_theta_full 0.945
_diffrn_measured_fraction_theta_max 0.945
_diffrn_measurement_device_type 'Bruker D8 VENTURE diffractometer'
_diffrn_measurement_method '\w and \f scans'
_diffrn_radiation_monochromator 'multilayer mirror'
_diffrn_radiation_type 'Cu K\a'
_diffrn_radiation_wavelength 1.54178
_diffrn_reflns_av_R_equivalents 0.0558
_diffrn_reflns_av_unetI/netI 0.0276
_diffrn_reflns_limit_h_max 32
_diffrn_reflns_limit_h_min -33
_diffrn_reflns_limit_k_max 13
_diffrn_reflns_limit_k_min 0
_diffrn_reflns_limit_l_max 17
_diffrn_reflns_limit_l_min 0
_diffrn_reflns_number 4492
_diffrn_reflns_theta_full 72.28
_diffrn_reflns_theta_max 72.28
_diffrn_reflns_theta_min 3.27
_diffrn_source 'microfocus sealed tube'
_diffrn_source_type 'Incoatec I\mS '
_exptl_absorpt_coefficient_mu 1.702
_exptl_absorpt_correction_T_max 0.87
_exptl_absorpt_correction_T_min 0.80
_exptl_absorpt_correction_type multi-scan
_exptl_absorpt_process_details
;
Sheldrick, G. M. (2012). TWINABS v2012/1. Bruker AXS Inc. Madison, WI 53711,
USA.
;
_exptl_crystal_colour 'clear green'
_exptl_crystal_density_diffrn 1.449
_exptl_crystal_density_method 'not measured'
_exptl_crystal_description block
_exptl_crystal_F_000 2024
_exptl_crystal_size_max 0.139
_exptl_crystal_size_mid 0.102
_exptl_crystal_size_min 0.084
_refine_diff_density_max 0.606
_refine_diff_density_min -0.288
_refine_ls_extinction_method none
_refine_ls_goodness_of_fit_ref 1.102
_refine_ls_hydrogen_treatment constr
_refine_ls_matrix_type full
_refine_ls_number_parameters 364
_refine_ls_number_reflns 4492
_refine_ls_number_restraints 116
_refine_ls_restrained_S_all 1.098
_refine_ls_R_factor_all 0.0432
_refine_ls_R_factor_gt 0.0405
_refine_ls_shift/su_max 0.001
_refine_ls_shift/su_mean 0.000
_refine_ls_structure_factor_coef Fsqd
_refine_ls_weighting_details 'w=1/[\s^2^(Fo^2^)+(0.0633P)^2^+5.0911P] where P=(Fo^2^+2Fc^2^)/3'
_refine_ls_weighting_scheme calc
_refine_ls_wR_factor_gt 0.1092
_refine_ls_wR_factor_ref 0.1120
_reflns_number_gt 4249
_reflns_number_total 4492
_reflns_threshold_expression 'I > 2\s(I)'
_cod_data_source_file c5cc03515e2.cif
_cod_data_source_block LLM-1-131B
_cod_database_code 7117442

loop_
_space_group_symop_operation_xyz
'x, y, z'
'-x, y, -z+1/2'
'x+1/2, y+1/2, z'
'-x+1/2, y+1/2, -z+1/2'
'-x, -y, -z'
'x, -y, z-1/2'
'-x+1/2, -y+1/2, -z'
'x+1/2, -y+1/2, z-1/2'

loop_
_atom_site_type_symbol
_atom_site_label
_atom_site_fract_x
_atom_site_fract_y
_atom_site_fract_z
_atom_site_U_iso_or_equiv
_atom_site_adp_type
_atom_site_calc_flag
_atom_site_refinement_flags_adp
_atom_site_refinement_flags_occupancy
_atom_site_refinement_flags_posn
_atom_site_occupancy
_atom_site_disorder_assembly
_atom_site_disorder_group
Cu Cu1 0.28576(2) 0.66785(2) 0.01138(2) 0.02377(13) Uani d . . . 1.0 . .
N N1 0.45294(7) 0.95424(19) 0.35545(15) 0.0382(5) Uani d . . . 1.0 . .
O O1 0.31568(6) 0.76626(15) 0.11728(11) 0.0384(4) Uani d . . . 1.0 . .
O O2 0.25441(6) 0.90087(15) 0.10206(11) 0.0382(4) Uani d . . . 1.0 . .
O O3 0.25790(6) 1.09484(15) 0.41608(12) 0.0403(4) Uani d . . . 1.0 . .
O O4 0.31944(6) 1.22959(14) 0.43883(11) 0.0358(4) Uani d . . . 1.0 . .
C C1 0.48808(9) 1.0454(2) 0.36859(17) 0.0394(6) Uani d . . . 1.0 . .
C C2 0.48138(11) 1.1696(3) 0.3601(2) 0.0507(7) Uani d . . . 1.0 . .
H H2 0.45 1.2032 0.3433 0.061 Uiso calc U . R 1.0 . .
C C3 0.52284(13) 1.2401(3) 0.3776(2) 0.0639(8) Uani d . . . 1.0 . .
H H3 0.5193 1.3232 0.3732 0.077 Uiso calc U . R 1.0 . .
C C4 0.57009(13) 1.1911(4) 0.4017(3) 0.0679(9) Uani d . . . 1.0 . .
H H4 0.5975 1.2418 0.4131 0.081 Uiso calc U . R 1.0 . .
C C5 0.57678(10) 1.0693(3) 0.4087(2) 0.0570(8) Uani d . . . 1.0 . .
H H5 0.6085 1.037 0.4241 0.068 Uiso calc U . R 1.0 . .
C C6 0.53545(9) 0.9941(3) 0.39256(17) 0.0427(6) Uani d . . . 1.0 . .
C C7 0.52870(9) 0.8653(3) 0.39623(17) 0.0426(6) Uani d . . . 1.0 . .
C C8 0.56065(10) 0.7675(3) 0.4201(2) 0.0553(8) Uani d . . . 1.0 . .
H H8 0.5947 0.7792 0.4351 0.066 Uiso calc U . R 1.0 . .
C C9 0.54133(12) 0.6541(3) 0.4213(3) 0.0657(10) Uani d . . . 1.0 . .
H H9 0.5625 0.5888 0.437 0.079 Uiso calc U . R 1.0 . .
C C10 0.49055(13) 0.6356(3) 0.3994(3) 0.0661(9) Uani d . . . 1.0 . .
H H10 0.4783 0.558 0.4013 0.079 Uiso calc U . R 1.0 . .
C C11 0.45776(10) 0.7296(3) 0.3748(2) 0.0530(7) Uani d . . . 1.0 . .
H H11 0.4238 0.7165 0.3598 0.064 Uiso calc U . R 1.0 . .
C C12 0.47727(9) 0.8440(2) 0.37345(18) 0.0404(6) Uani d . . . 1.0 . .
C C13 0.40090(8) 0.9692(2) 0.32792(16) 0.0323(5) Uani d . . . 1.0 . .
C C14 0.37433(8) 0.9063(2) 0.25337(15) 0.0322(5) Uani d . . . 1.0 . .
H H14 0.3906 0.8543 0.2215 0.039 Uiso calc U . R 1.0 . .
C C15 0.32335(8) 0.92059(19) 0.22581(15) 0.0291(4) Uani d . . . 1.0 . .
C C16 0.29869(8) 0.9953(2) 0.27549(15) 0.0302(4) Uani d . . . 1.0 . .
H H16 0.2645 1.0034 0.2584 0.036 Uiso calc U . R 1.0 . .
C C17 0.32547(8) 1.05742(19) 0.35067(15) 0.0292(4) Uani d . . . 1.0 . .
C C18 0.37663(8) 1.0469(2) 0.37591(16) 0.0311(5) Uani d . . . 1.0 . .
H H18 0.3945 1.0915 0.4246 0.037 Uiso calc U . R 1.0 . .
C C19 0.29533(8) 0.85789(19) 0.14171(15) 0.0285(4) Uani d . . . 1.0 . .
C C20 0.29873(8) 1.1340(2) 0.40633(14) 0.0284(4) Uani d . . . 1.0 . .
N N2 0.3262(2) 0.3786(5) 0.1528(5) 0.0645(15) Uani d U P . 0.623(9) A 1
O O5 0.3411(8) 0.529(2) 0.0554(14) 0.038(2) Uani d U P . 0.623(9) A 1
C C21 0.3457(2) 0.4796(5) 0.1308(5) 0.0449(14) Uani d U P . 0.623(9) A 1
C C22 0.3820(7) 0.5084(15) 0.2291(11) 0.116(5) Uani d U P . 0.623(9) A 1
H H22A 0.416 0.4985 0.224 0.139 Uiso calc U P R 0.623(9) A 1
H H22B 0.3777 0.5918 0.2447 0.139 Uiso calc U P R 0.623(9) A 1
C C23 0.3747(4) 0.4447(8) 0.2903(6) 0.117(3) Uani d U P . 0.623(9) A 1
H H23A 0.3602 0.4913 0.3324 0.14 Uiso calc U P R 0.623(9) A 1
H H23B 0.4056 0.4105 0.3239 0.14 Uiso calc U P R 0.623(9) A 1
C C24 0.3401(4) 0.3468(9) 0.2480(7) 0.081(2) Uani d U P . 0.623(9) A 1
H H24A 0.3564 0.2691 0.2561 0.097 Uiso calc U P R 0.623(9) A 1
H H24B 0.3114 0.344 0.2748 0.097 Uiso calc U P R 0.623(9) A 1
C C25 0.2917(5) 0.3107(10) 0.0847(8) 0.098(4) Uani d U P . 0.623(9) A 1
H H25A 0.2813 0.2403 0.1125 0.147 Uiso calc U P R 0.623(9) A 1
H H25B 0.2634 0.3597 0.0598 0.147 Uiso calc U P R 0.623(9) A 1
H H25C 0.3074 0.287 0.0367 0.147 Uiso calc U P R 0.623(9) A 1
N N2' 0.3489(5) 0.4194(11) 0.1797(8) 0.076(3) Uani d U P . 0.377(9) A 2
O O5' 0.3355(15) 0.519(3) 0.043(3) 0.048(6) Uani d U P . 0.377(9) A 2
C C21' 0.3295(4) 0.4391(9) 0.0904(8) 0.050(2) Uani d U P . 0.377(9) A 2
C C22' 0.2962(7) 0.3403(14) 0.0503(13) 0.077(4) Uani d U P . 0.377(9) A 2
H H22C 0.3099 0.2943 0.007 0.092 Uiso calc U P R 0.377(9) A 2
H H22D 0.2639 0.3705 0.0201 0.092 Uiso calc U P R 0.377(9) A 2
C C23' 0.2932(7) 0.2634(14) 0.1353(13) 0.118(6) Uani d U P . 0.377(9) A 2
H H23C 0.2607 0.2704 0.1484 0.142 Uiso calc U P R 0.377(9) A 2
H H23D 0.2993 0.1794 0.1243 0.142 Uiso calc U P R 0.377(9) A 2
C C24' 0.3302(8) 0.3080(17) 0.2108(13) 0.097(5) Uani d U P . 0.377(9) A 2
H H24C 0.3568 0.2499 0.2283 0.116 Uiso calc U P R 0.377(9) A 2
H H24D 0.3159 0.3233 0.2631 0.116 Uiso calc U P R 0.377(9) A 2
C C25' 0.3769(9) 0.5351(18) 0.2139(14) 0.071(4) Uani d U P . 0.377(9) A 2
H H25D 0.3918 0.5274 0.2779 0.106 Uiso calc U P R 0.377(9) A 2
H H25E 0.4021 0.5489 0.1806 0.106 Uiso calc U P R 0.377(9) A 2
H H25F 0.3542 0.6016 0.2049 0.106 Uiso calc U P R 0.377(9) A 2

loop_
_atom_site_aniso_label
_atom_site_aniso_U_11
_atom_site_aniso_U_22
_atom_site_aniso_U_33
_atom_site_aniso_U_12
_atom_site_aniso_U_13
_atom_site_aniso_U_23
Cu1 0.02312(19) 0.02531(18) 0.0223(2) -0.00069(10) 0.00396(13) 0.00066(10)
N1 0.0243(9) 0.0456(11) 0.0420(12) 0.0031(8) 0.0016(8) -0.0132(9)
O1 0.0359(9) 0.0412(9) 0.0335(9) 0.0060(7) -0.0023(7) -0.0138(7)
O2 0.0303(8) 0.0435(9) 0.0358(9) 0.0030(7) -0.0032(7) -0.0132(7)
O3 0.0342(8) 0.0444(9) 0.0468(10) -0.0051(7) 0.0185(7) -0.0179(7)
O4 0.0324(8) 0.0378(8) 0.0391(10) -0.0006(7) 0.0119(7) -0.0124(7)
C1 0.0282(11) 0.0579(15) 0.0312(14) -0.0020(10) 0.0045(9) -0.0090(11)
C2 0.0439(15) 0.0594(18) 0.0483(18) -0.0018(12) 0.0089(13) -0.0023(12)
C3 0.065(2) 0.0624(19) 0.064(2) -0.0159(16) 0.0139(16) -0.0017(16)
C4 0.0494(18) 0.085(2) 0.068(2) -0.0266(17) 0.0119(16) -0.0034(18)
C5 0.0312(13) 0.093(2) 0.0463(17) -0.0090(14) 0.0070(11) -0.0029(15)
C6 0.0276(11) 0.0701(17) 0.0296(14) 0.0001(11) 0.0049(9) -0.0075(11)
C7 0.0282(12) 0.0672(17) 0.0311(14) 0.0085(11) 0.0043(10) -0.0106(11)
C8 0.0316(13) 0.085(2) 0.0465(17) 0.0190(14) 0.0016(11) -0.0133(15)
C9 0.0496(17) 0.072(2) 0.070(2) 0.0267(16) 0.0003(16) -0.0135(17)
C10 0.0585(19) 0.0526(17) 0.080(3) 0.0127(15) 0.0007(17) -0.0111(16)
C11 0.0368(14) 0.0516(16) 0.0647(19) 0.0062(12) -0.0010(13) -0.0141(14)
C12 0.0290(12) 0.0531(15) 0.0363(15) 0.0097(10) 0.0015(10) -0.0138(11)
C13 0.0241(10) 0.0405(12) 0.0311(13) 0.0016(9) 0.0036(9) -0.0066(9)
C14 0.0286(11) 0.0388(12) 0.0293(12) 0.0037(9) 0.0063(9) -0.0076(9)
C15 0.0280(10) 0.0333(10) 0.0251(11) 0.0003(8) 0.0040(8) -0.0044(8)
C16 0.0233(10) 0.0366(11) 0.0298(12) 0.0005(8) 0.0038(8) -0.0052(9)
C17 0.0279(10) 0.0324(10) 0.0278(12) 0.0027(8) 0.0069(8) -0.0046(8)
C18 0.0281(10) 0.0351(11) 0.0280(12) 0.0011(8) 0.0019(9) -0.0074(9)
C19 0.0269(10) 0.0347(11) 0.0245(11) -0.0035(8) 0.0068(8) -0.0031(8)
C20 0.0277(10) 0.0337(10) 0.0227(11) 0.0042(8) 0.0035(8) -0.0025(8)
N2 0.054(3) 0.055(3) 0.081(4) -0.004(2) 0.009(3) 0.023(3)
O5 0.034(4) 0.038(3) 0.041(4) 0.006(2) 0.003(3) 0.002(3)
C21 0.040(3) 0.037(3) 0.057(4) 0.014(2) 0.011(2) 0.009(3)
C22 0.138(10) 0.123(11) 0.068(6) -0.049(8) -0.016(6) -0.001(6)
C23 0.158(8) 0.104(6) 0.069(5) -0.015(5) -0.017(5) 0.030(4)
C24 0.090(6) 0.073(5) 0.082(5) 0.012(4) 0.025(4) 0.038(4)
C25 0.089(6) 0.078(8) 0.116(9) -0.029(6) -0.002(7) -0.006(6)
N2' 0.079(7) 0.074(6) 0.071(6) 0.000(5) 0.009(5) 0.026(5)
O5' 0.042(9) 0.038(7) 0.061(12) 0.014(6) 0.003(7) 0.007(7)
C21' 0.044(5) 0.043(4) 0.063(6) 0.010(3) 0.009(4) -0.002(4)
C22' 0.071(8) 0.048(6) 0.105(9) -0.008(5) 0.008(7) 0.004(6)
C23' 0.134(12) 0.074(8) 0.141(12) -0.029(7) 0.016(9) 0.030(7)
C24' 0.119(11) 0.082(9) 0.094(9) -0.003(7) 0.031(8) 0.037(8)
C25' 0.089(8) 0.063(6) 0.049(8) 0.014(5) -0.009(6) 0.023(5)

loop_
_atom_type_symbol
_atom_type_description
_atom_type_scat_dispersion_real
_atom_type_scat_dispersion_imag
_atom_type_scat_source
C C 0.0181 0.0091 'International Tables Vol C Tables 4.2.6.8 and 6.1.1.4'
H H 0.0000 0.0000 'International Tables Vol C Tables 4.2.6.8 and 6.1.1.4'
N N 0.0311 0.0180 'International Tables Vol C Tables 4.2.6.8 and 6.1.1.4'
O O 0.0492 0.0322 'International Tables Vol C Tables 4.2.6.8 and 6.1.1.4'
Cu Cu -1.9646 0.5888 'International Tables Vol C Tables 4.2.6.8 and 6.1.1.4'

loop_
_geom_angle_atom_site_label_1
_geom_angle_atom_site_label_2
_geom_angle_atom_site_label_3
_geom_angle_site_symmetry_1
_geom_angle_site_symmetry_3
_geom_angle
O4 Cu1 O1 6_575 . 87.57(7)
O4 Cu1 O2 6_575 7_565 89.61(7)
O1 Cu1 O2 . 7_565 167.31(7)
O4 Cu1 O3 6_575 4_545 167.45(7)
O1 Cu1 O3 . 4_545 89.03(8)
O2 Cu1 O3 7_565 4_545 91.08(8)
O4 Cu1 O5' 6_575 . 102.0(10)
O1 Cu1 O5' . . 96.7(11)
O2 Cu1 O5' 7_565 . 96.0(11)
O3 Cu1 O5' 4_545 . 90.4(10)
O4 Cu1 O5 6_575 . 101.0(5)
O1 Cu1 O5 . . 90.5(6)
O2 Cu1 O5 7_565 . 102.2(6)
O3 Cu1 O5 4_545 . 91.1(5)
O4 Cu1 Cu1 6_575 7_565 87.93(5)
O1 Cu1 Cu1 . 7_565 83.64(5)
O2 Cu1 Cu1 7_565 7_565 83.89(5)
O3 Cu1 Cu1 4_545 7_565 79.69(5)
O5' Cu1 Cu1 . 7_565 170.1(10)
O5 Cu1 Cu1 . 7_565 169.1(5)
C1 N1 C12 . . 108.62(19)
C1 N1 C13 . . 126.3(2)
C12 N1 C13 . . 125.1(2)
C19 O1 Cu1 . . 123.59(14)
C19 O2 Cu1 . 7_565 122.72(14)
C20 O3 Cu1 . 4 127.17(14)
C20 O4 Cu1 . 6_576 118.49(14)
N1 C1 C2 . . 129.3(2)
N1 C1 C6 . . 109.1(2)
C2 C1 C6 . . 121.6(3)
C3 C2 C1 . . 117.4(3)
C3 C2 H2 . . 121.3
C1 C2 H2 . . 121.3
C2 C3 C4 . . 122.0(3)
C2 C3 H3 . . 119.0
C4 C3 H3 . . 119.0
C5 C4 C3 . . 120.8(3)
C5 C4 H4 . . 119.6
C3 C4 H4 . . 119.6
C4 C5 C6 . . 119.2(3)
C4 C5 H5 . . 120.4
C6 C5 H5 . . 120.4
C5 C6 C1 . . 119.2(3)
C5 C6 C7 . . 134.0(3)
C1 C6 C7 . . 106.8(2)
C8 C7 C12 . . 118.7(3)
C8 C7 C6 . . 134.4(3)
C12 C7 C6 . . 106.8(2)
C9 C8 C7 . . 119.4(3)
C9 C8 H8 . . 120.3
C7 C8 H8 . . 120.3
C8 C9 C10 . . 120.7(3)
C8 C9 H9 . . 119.6
C10 C9 H9 . . 119.6
C11 C10 C9 . . 121.7(3)
C11 C10 H10 . . 119.2
C9 C10 H10 . . 119.2
C10 C11 C12 . . 117.5(3)
C10 C11 H11 . . 121.2
C12 C11 H11 . . 121.2
C11 C12 N1 . . 129.5(2)
C11 C12 C7 . . 121.9(2)
N1 C12 C7 . . 108.6(2)
C14 C13 C18 . . 120.0(2)
C14 C13 N1 . . 119.96(19)
C18 C13 N1 . . 120.0(2)
C13 C14 C15 . . 120.4(2)
C13 C14 H14 . . 119.8
C15 C14 H14 . . 119.8
C14 C15 C16 . . 119.81(19)
C14 C15 C19 . . 119.94(19)
C16 C15 C19 . . 120.23(19)
C17 C16 C15 . . 119.57(19)
C17 C16 H16 . . 120.2
C15 C16 H16 . . 120.2
C16 C17 C18 . . 120.53(19)
C16 C17 C20 . . 119.57(19)
C18 C17 C20 . . 119.88(19)
C17 C18 C13 . . 119.6(2)
C17 C18 H18 . . 120.2
C13 C18 H18 . . 120.2
O2 C19 O1 . . 126.0(2)
O2 C19 C15 . . 117.86(19)
O1 C19 C15 . . 116.10(19)
O3 C20 O4 . . 126.6(2)
O3 C20 C17 . . 116.19(19)
O4 C20 C17 . . 117.18(19)
C21 N2 C24 . . 115.1(9)
C21 N2 C25 . . 120.7(8)
C24 N2 C25 . . 124.1(8)
C21 O5 Cu1 . . 120.8(14)
O5 C21 N2 . . 129.8(13)
O5 C21 C22 . . 131.4(13)
N2 C21 C22 . . 98.4(8)
C23 C22 C21 . . 113.5(13)
C23 C22 H22A . . 108.9
C21 C22 H22A . . 108.9
C23 C22 H22B . . 108.9
C21 C22 H22B . . 108.9
H22A C22 H22B . . 107.7
C22 C23 C24 . . 107.7(10)
C22 C23 H23A . . 110.2
C24 C23 H23A . . 110.2
C22 C23 H23B . . 110.2
C24 C23 H23B . . 110.2
H23A C23 H23B . . 108.5
N2 C24 C23 . . 104.3(7)
N2 C24 H24A . . 110.9
C23 C24 H24A . . 110.9
N2 C24 H24B . . 110.9
C23 C24 H24B . . 110.9
H24A C24 H24B . . 108.9
N2 C25 H25A . . 109.5
N2 C25 H25B . . 109.5
H25A C25 H25B . . 109.5
N2 C25 H25C . . 109.5
H25A C25 H25C . . 109.5
H25B C25 H25C . . 109.5
C21' N2' C24' . . 111.4(16)
C21' N2' C25' . . 104.9(12)
C24' N2' C25' . . 142.7(14)
C21' O5' Cu1 . . 123.(3)
O5' C21' N2' . . 130.(2)
O5' C21' C22' . . 119.(2)
N2' C21' C22' . . 111.0(12)
C21' C22' C23' . . 102.7(14)
C21' C22' H22C . . 111.2
C23' C22' H22C . . 111.2
C21' C22' H22D . . 111.2
C23' C22' H22D . . 111.2
H22C C22' H22D . . 109.1
C24' C23' C22' . . 107.3(14)
C24' C23' H23C . . 110.2
C22' C23' H23C . . 110.2
C24' C23' H23D . . 110.2
C22' C23' H23D . . 110.2
H23C C23' H23D . . 108.5
C23' C24' N2' . . 106.4(15)
C23' C24' H24C . . 110.4
N2' C24' H24C . . 110.4
C23' C24' H24D . . 110.4
N2' C24' H24D . . 110.4
H24C C24' H24D . . 108.6
N2' C25' H25D . . 109.5
N2' C25' H25E . . 109.5
H25D C25' H25E . . 109.5
N2' C25' H25F . . 109.5
H25D C25' H25F . . 109.5
H25E C25' H25F . . 109.5

loop_
_geom_bond_atom_site_label_1
_geom_bond_atom_site_label_2
_geom_bond_site_symmetry_2
_geom_bond_distance
Cu1 O4 6_575 1.9526(15)
Cu1 O1 . 1.9548(16)
Cu1 O2 7_565 1.9684(16)
Cu1 O3 4_545 1.9749(16)
Cu1 O5' . 2.13(4)
Cu1 O5 . 2.17(2)
Cu1 Cu1 7_565 2.6618(6)
N1 C1 . 1.389(3)
N1 C12 . 1.396(3)
N1 C13 . 1.420(3)
O1 C19 . 1.258(3)
O2 C19 . 1.253(3)
O2 Cu1 7_565 1.9684(16)
O3 C20 . 1.252(3)
O3 Cu1 4 1.9749(16)
O4 C20 . 1.254(3)
O4 Cu1 6_576 1.9526(15)
C1 C2 . 1.395(4)
C1 C6 . 1.403(3)
C2 C3 . 1.367(4)
C2 H2 . 0.93
C3 C4 . 1.390(5)
C3 H3 . 0.93
C4 C5 . 1.367(5)
C4 H4 . 0.93
C5 C6 . 1.395(4)
C5 H5 . 0.93
C6 C7 . 1.447(4)
C7 C8 . 1.398(4)
C7 C12 . 1.411(3)
C8 C9 . 1.372(5)
C8 H8 . 0.93
C9 C10 . 1.388(5)
C9 H9 . 0.93
C10 C11 . 1.380(4)
C10 H10 . 0.93
C11 C12 . 1.384(4)
C11 H11 . 0.93
C13 C14 . 1.384(3)
C13 C18 . 1.391(3)
C14 C15 . 1.391(3)
C14 H14 . 0.93
C15 C16 . 1.393(3)
C15 C19 . 1.498(3)
C16 C17 . 1.388(3)
C16 H16 . 0.93
C17 C18 . 1.389(3)
C17 C20 . 1.500(3)
C18 H18 . 0.93
N2 C21 . 1.320(9)
N2 C24 . 1.439(12)
N2 C25 . 1.446(12)
O5 C21 . 1.24(2)
C21 C22 . 1.621(16)
C22 C23 . 1.213(17)
C22 H22A . 0.97
C22 H22B . 0.97
C23 C24 . 1.495(12)
C23 H23A . 0.97
C23 H23B . 0.97
C24 H24A . 0.97
C24 H24B . 0.97
C25 H25A . 0.96
C25 H25B . 0.96
C25 H25C . 0.96
N2' C21' . 1.346(18)
N2' C24' . 1.46(2)
N2' C25' . 1.53(3)
O5' C21' . 1.18(4)
C21' C22' . 1.47(2)
C22' C23' . 1.55(2)
C22' H22C . 0.97
C22' H22D . 0.97
C23' C24' . 1.44(3)
C23' H23C . 0.97
C23' H23D . 0.97
C24' H24C . 0.97
C24' H24D . 0.97
C25' H25D . 0.96
C25' H25E . 0.96
C25' H25F . 0.96
